data_7122057
loop_
_publ_author_name
'Hadlington, Terrance J.'
'Szilv\'asi, Tibor'
'Driess, Matthias'

_publ_section_title
;
 Metal nitrene-like reactivity of a Si[double bond, length as m-dash]N
 bond towards CO<sub>2</sub>.
;
_journal_issue 67
_journal_name_full 'Chemical communications (Cambridge, England)'
_journal_page_first 9352
_journal_page_last 9355
_journal_paper_doi 10.1039/c8cc05238g
_journal_volume 54
_journal_year 2018
_chemical_formula_moiety 'C39 H66 Cl N5 Ni O5 Si2'
_chemical_formula_sum 'C39 H66 Cl N5 Ni O5 Si2'
_chemical_formula_weight 835.30
_space_group_crystal_system monoclinic
_space_group_IT_number 14
_space_group_name_Hall '-P 2yn'
_space_group_name_H-M_alt 'P 1 21/n 1'
_symmetry_space_group_name_Hall '-P 2yn'
_symmetry_space_group_name_H-M 'P 1 21/n 1'
_atom_sites_solution_hydrogens geom
_audit_creation_method SHELXL-2016/6
_audit_update_record
;
2018-06-25 deposited with the CCDC.
2018-07-27 downloaded from the CCDC.
;
_cell_angle_alpha 90
_cell_angle_beta 104.600(2)
_cell_angle_gamma 90
_cell_formula_units_Z 4
_cell_length_a 13.8284(2)
_cell_length_b 14.3306(2)
_cell_length_c 24.1972(3)
_cell_measurement_reflns_used 8770
_cell_measurement_temperature 150(2)
_cell_measurement_theta_max 73.2920
_cell_measurement_theta_min 3.2800
_cell_volume 4640.30(12)
_computing_cell_refinement 'CrysAlisPro 1.171.38.46 (Rigaku OD, 2015)'
_computing_data_collection 'CrysAlisPro 1.171.38.46 (Rigaku OD, 2015)'
_computing_data_reduction 'CrysAlisPro 1.171.38.46 (Rigaku OD, 2015)'
_computing_structure_refinement 'SHELXL-2016/6 (Sheldrick, 2016)'
_diffrn_ambient_temperature 150(2)
_diffrn_detector_area_resol_mean 10.5435
_diffrn_measured_fraction_theta_full 0.999
_diffrn_measured_fraction_theta_max 0.995
_diffrn_measurement_device_type 'SuperNova, Single source at offset, Atlas'
_diffrn_measurement_method '\w scans'
_diffrn_radiation_type CuK\a
_diffrn_radiation_wavelength 1.54184
_diffrn_reflns_av_R_equivalents 0.0263
_diffrn_reflns_av_unetI/netI 0.0307
_diffrn_reflns_Laue_measured_fraction_full 0.999
_diffrn_reflns_Laue_measured_fraction_max 0.995
_diffrn_reflns_limit_h_max 16
_diffrn_reflns_limit_h_min -16
_diffrn_reflns_limit_k_max 17
_diffrn_reflns_limit_k_min -17
_diffrn_reflns_limit_l_max 29
_diffrn_reflns_limit_l_min -21
_diffrn_reflns_number 18884
_diffrn_reflns_point_group_measured_fraction_full 0.999
_diffrn_reflns_point_group_measured_fraction_max 0.995
_diffrn_reflns_theta_full 67.684
_diffrn_reflns_theta_max 69.984
_diffrn_reflns_theta_min 3.366
_diffrn_source 'micro-focus sealed X-ray tube'
_exptl_absorpt_coefficient_mu 1.972
_exptl_absorpt_correction_T_max 1.00000
_exptl_absorpt_correction_T_min 0.71847
_exptl_absorpt_correction_type multi-scan
_exptl_absorpt_process_details
;
CrysAlisPro 1.171.38.46 (Rigaku Oxford Diffraction, 2015)
Empirical absorption correction using spherical harmonics,
 implemented in SCALE3 ABSPACK scaling algorithm.
;
_exptl_crystal_colour colourless
_exptl_crystal_density_diffrn 1.196
_exptl_crystal_description hexagonal
_exptl_crystal_F_000 1792
_exptl_crystal_size_max 0.355
_exptl_crystal_size_mid 0.220
_exptl_crystal_size_min 0.092
_refine_diff_density_max 0.557
_refine_diff_density_min -0.319
_refine_diff_density_rms 0.047
_refine_ls_extinction_method none
_refine_ls_goodness_of_fit_ref 1.023
_refine_ls_hydrogen_treatment constr
_refine_ls_matrix_type full
_refine_ls_number_parameters 497
_refine_ls_number_reflns 8759
_refine_ls_number_restraints 0
_refine_ls_restrained_S_all 1.023
_refine_ls_R_factor_all 0.0478
_refine_ls_R_factor_gt 0.0382
_refine_ls_shift/su_max 0.000
_refine_ls_shift/su_mean 0.000
_refine_ls_structure_factor_coef Fsqd
_refine_ls_weighting_details 'w=1/[\s^2^(Fo^2^)+(0.0584P)^2^+1.5097P] where P=(Fo^2^+2Fc^2^)/3'
_refine_ls_weighting_scheme calc
_refine_ls_wR_factor_gt 0.1013
_refine_ls_wR_factor_ref 0.1121
_reflns_Friedel_coverage 0.000
_reflns_number_gt 7304
_reflns_number_total 8759
_reflns_threshold_expression 'I > 2\s(I)'
_cod_data_source_file c8cc05238g2.cif
_cod_data_source_block compound_3a
_cod_depositor_comments 'Adding full bibliography for 7122053--7122058.cif.'
_cod_database_code 7122057
_shelx_shelxl_version_number 2016/6
_shelx_space_group_comment
;
The symmetry employed for this shelxl refinement is uniquely defined
by the following loop, which should always be used as a source of
symmetry information in preference to the above space-group names.
They are only intended as comments.
;

loop_
_space_group_symop_operation_xyz
'x, y, z'
'-x+1/2, y+1/2, -z+1/2'
'-x, -y, -z'
'x-1/2, -y-1/2, z-1/2'

loop_
_atom_site_label
_atom_site_type_symbol
_atom_site_fract_x
_atom_site_fract_y
_atom_site_fract_z
_atom_site_U_iso_or_equiv
_atom_site_adp_type
_atom_site_occupancy
_atom_site_site_symmetry_order
_atom_site_calc_flag
_atom_site_refinement_flags_posn
_atom_site_refinement_flags_adp
Ni1 Ni -0.00446(2) 0.25703(2) 0.12130(2) 0.02923(10) Uani 1 1 d . .
Cl1 Cl 0.11443(4) 0.36792(4) 0.13401(2) 0.04256(13) Uani 1 1 d . .
Si1 Si -0.11504(4) 0.14960(4) 0.11345(2) 0.03140(12) Uani 1 1 d . .
Si2 Si -0.34478(4) 0.15990(4) 0.04289(3) 0.04138(15) Uani 1 1 d . .
N5 N 0.12441(11) 0.16012(11) 0.22017(6) 0.0295(3) Uani 1 1 d . .
O3 O -0.13792(10) 0.12016(9) 0.17695(6) 0.0337(3) Uani 1 1 d . .
O2 O -0.08061(11) 0.04242(10) 0.09596(6) 0.0378(3) Uani 1 1 d . .
N2 N -0.11844(12) 0.35720(11) 0.02108(7) 0.0339(4) Uani 1 1 d . .
N1 N -0.12578(11) -0.04093(11) 0.16801(6) 0.0286(3) Uani 1 1 d . .
O5 O -0.18118(13) 0.02580(10) 0.23904(7) 0.0462(4) Uani 1 1 d . .
N3 N -0.15378(13) 0.40462(13) 0.09774(7) 0.0385(4) Uani 1 1 d . .
O4 O -0.07270(13) -0.11188(11) 0.09725(7) 0.0495(4) Uani 1 1 d . .
C18 C -0.09992(14) 0.34102(14) 0.07779(8) 0.0334(4) Uani 1 1 d . .
N4 N 0.15581(13) 0.12283(11) 0.14007(7) 0.0337(3) Uani 1 1 d . .
C16 C -0.09154(15) -0.03999(14) 0.11810(8) 0.0328(4) Uani 1 1 d . .
C29 C 0.09141(14) 0.17139(13) 0.16269(7) 0.0291(4) Uani 1 1 d . .
C17 C -0.15091(14) 0.03653(13) 0.19708(8) 0.0307(4) Uani 1 1 d . .
C1 C -0.13977(14) -0.13188(13) 0.19145(8) 0.0302(4) Uani 1 1 d . .
O1 O -0.22458(12) 0.16281(13) 0.07101(7) 0.0565(5) Uani 1 1 d . .
C2 C -0.23136(15) -0.17687(14) 0.17162(9) 0.0352(4) Uani 1 1 d . .
C6 C -0.06180(15) -0.17022(14) 0.23397(8) 0.0346(4) Uani 1 1 d . .
C7 C -0.31601(16) -0.13517(16) 0.12572(9) 0.0417(5) Uani 1 1 d . .
H7 H -0.292057 -0.074580 0.113522 0.050 Uiso 1 1 calc R U
C35 C 0.14310(18) 0.11816(17) 0.07749(9) 0.0437(5) Uani 1 1 d . .
H35 H 0.077171 0.147999 0.059867 0.052 Uiso 1 1 calc R U
C32 C 0.07490(14) 0.20855(14) 0.25924(8) 0.0324(4) Uani 1 1 d . .
H32 H 0.009649 0.232091 0.235299 0.039 Uiso 1 1 calc R U
C20 C -0.20578(17) 0.46324(15) 0.05389(9) 0.0405(5) Uani 1 1 d . .
C10 C 0.03780(16) -0.12146(16) 0.25649(10) 0.0422(5) Uani 1 1 d . .
H10 H 0.030807 -0.056181 0.241408 0.051 Uiso 1 1 calc R U
C30 C 0.21296(15) 0.10839(14) 0.23337(8) 0.0353(4) Uani 1 1 d . .
C33 C 0.13373(16) 0.29369(16) 0.28609(9) 0.0417(5) Uani 1 1 d . .
H33A H 0.198749 0.273957 0.309972 0.063 Uiso 1 1 calc R U
H33B H 0.096579 0.326636 0.309679 0.063 Uiso 1 1 calc R U
H33C H 0.143821 0.335428 0.255950 0.063 Uiso 1 1 calc R U
C5 C -0.07852(17) -0.25696(15) 0.25582(10) 0.0427(5) Uani 1 1 d . .
H5 H -0.026396 -0.285472 0.283958 0.051 Uiso 1 1 calc R U
C34 C 0.05018(17) 0.14361(16) 0.30380(9) 0.0424(5) Uani 1 1 d . .
H34A H 0.017325 0.087317 0.284969 0.064 Uiso 1 1 calc R U
H34B H 0.005397 0.175639 0.323182 0.064 Uiso 1 1 calc R U
H34C H 0.111939 0.126183 0.331861 0.064 Uiso 1 1 calc R U
C39 C 0.3197(2) 0.0318(2) 0.17376(11) 0.0592(7) Uani 1 1 d . .
H39A H 0.368230 0.021322 0.210448 0.089 Uiso 1 1 calc R U
H39B H 0.351375 0.067596 0.148554 0.089 Uiso 1 1 calc R U
H39C H 0.296833 -0.028362 0.156013 0.089 Uiso 1 1 calc R U
C19 C -0.18398(16) 0.43283(14) 0.00555(8) 0.0369(4) Uani 1 1 d . .
C21 C -0.06685(17) 0.30374(16) -0.01488(9) 0.0431(5) Uani 1 1 d . .
H21 H -0.024296 0.256879 0.010843 0.052 Uiso 1 1 calc R U
C3 C -0.24431(17) -0.26296(15) 0.19557(10) 0.0437(5) Uani 1 1 d . .
H3 H -0.306082 -0.294949 0.182742 0.052 Uiso 1 1 calc R U
C31 C 0.23251(16) 0.08513(14) 0.18330(9) 0.0375(4) Uani 1 1 d . .
C27 C -0.22346(19) 0.46765(17) -0.05401(9) 0.0501(6) Uani 1 1 d . .
H27A H -0.265988 0.419736 -0.076929 0.075 Uiso 1 1 calc R U
H27B H -0.167554 0.481696 -0.070762 0.075 Uiso 1 1 calc R U
H27C H -0.262765 0.524391 -0.053459 0.075 Uiso 1 1 calc R U
C4 C -0.16908(18) -0.30265(16) 0.23759(10) 0.0467(5) Uani 1 1 d . .
H4 H -0.179447 -0.360962 0.253876 0.056 Uiso 1 1 calc R U
C38 C 0.27206(17) 0.08462(17) 0.29262(9) 0.0467(5) Uani 1 1 d . .
H38A H 0.235274 0.038677 0.309365 0.070 Uiso 1 1 calc R U
H38B H 0.282728 0.141182 0.316137 0.070 Uiso 1 1 calc R U
H38C H 0.336805 0.058463 0.291068 0.070 Uiso 1 1 calc R U
C36 C 0.1353(2) 0.01854(19) 0.05568(10) 0.0530(6) Uani 1 1 d . .
H36A H 0.200827 -0.011707 0.067763 0.080 Uiso 1 1 calc R U
H36B H 0.113206 0.018689 0.013886 0.080 Uiso 1 1 calc R U
H36C H 0.086891 -0.015755 0.071302 0.080 Uiso 1 1 calc R U
C8 C -0.3437(2) -0.1985(2) 0.07365(11) 0.0639(7) Uani 1 1 d . .
H8A H -0.373466 -0.256120 0.083569 0.096 Uiso 1 1 calc R U
H8B H -0.283463 -0.213508 0.061042 0.096 Uiso 1 1 calc R U
H8C H -0.391839 -0.166508 0.042788 0.096 Uiso 1 1 calc R U
C24 C -0.1501(2) 0.4101(2) 0.15894(9) 0.0570(6) Uani 1 1 d . .
H24 H -0.109931 0.353649 0.174455 0.068 Uiso 1 1 calc R U
C22 C -0.1386(2) 0.24817(19) -0.06101(11) 0.0595(7) Uani 1 1 d . .
H22A H -0.180429 0.208541 -0.043486 0.089 Uiso 1 1 calc R U
H22B H -0.100565 0.208998 -0.081208 0.089 Uiso 1 1 calc R U
H22C H -0.181157 0.291120 -0.088111 0.089 Uiso 1 1 calc R U
C14 C -0.4115(2) 0.1446(2) 0.09943(12) 0.0656(7) Uani 1 1 d . .
H14A H -0.385084 0.089746 0.122532 0.098 Uiso 1 1 calc R U
H14B H -0.482989 0.135709 0.081944 0.098 Uiso 1 1 calc R U
H14C H -0.402011 0.200113 0.123837 0.098 Uiso 1 1 calc R U
C28 C -0.2715(2) 0.5420(2) 0.06107(12) 0.0648(7) Uani 1 1 d . .
H28A H -0.295165 0.574777 0.024592 0.097 Uiso 1 1 calc R U
H28B H -0.233810 0.585429 0.089849 0.097 Uiso 1 1 calc R U
H28C H -0.328902 0.517860 0.073489 0.097 Uiso 1 1 calc R U
C13 C -0.37119(18) 0.0596(2) -0.00711(10) 0.0555(6) Uani 1 1 d . .
H13A H -0.345800 0.073103 -0.040591 0.083 Uiso 1 1 calc R U
H13B H -0.443486 0.049062 -0.019268 0.083 Uiso 1 1 calc R U
H13C H -0.338254 0.003612 0.012099 0.083 Uiso 1 1 calc R U
C23 C 0.0041(2) 0.3639(2) -0.03810(13) 0.0702(8) Uani 1 1 d . .
H23A H -0.034382 0.408216 -0.065994 0.105 Uiso 1 1 calc R U
H23B H 0.044301 0.324186 -0.056650 0.105 Uiso 1 1 calc R U
H23C H 0.048305 0.398322 -0.006662 0.105 Uiso 1 1 calc R U
C9 C -0.40620(19) -0.1147(2) 0.14908(12) 0.0628(7) Uani 1 1 d . .
H9A H -0.459441 -0.087110 0.118919 0.094 Uiso 1 1 calc R U
H9B H -0.387036 -0.070992 0.181114 0.094 Uiso 1 1 calc R U
H9C H -0.430200 -0.172922 0.162244 0.094 Uiso 1 1 calc R U
C15 C -0.3822(2) 0.2708(2) 0.00404(15) 0.0770(10) Uani 1 1 d . .
H15A H -0.357677 0.323511 0.029556 0.116 Uiso 1 1 calc R U
H15B H -0.455218 0.273806 -0.008944 0.116 Uiso 1 1 calc R U
H15C H -0.353460 0.273857 -0.029030 0.116 Uiso 1 1 calc R U
C11 C 0.0662(2) -0.1159(2) 0.32204(11) 0.0685(8) Uani 1 1 d . .
H11A H 0.077099 -0.178991 0.338029 0.103 Uiso 1 1 calc R U
H11B H 0.011928 -0.085952 0.334882 0.103 Uiso 1 1 calc R U
H11C H 0.127503 -0.079219 0.335013 0.103 Uiso 1 1 calc R U
C37 C 0.2208(2) 0.1761(2) 0.05875(12) 0.0673(8) Uani 1 1 d . .
H37A H 0.222528 0.238991 0.074854 0.101 Uiso 1 1 calc R U
H37B H 0.203532 0.179956 0.016969 0.101 Uiso 1 1 calc R U
H37C H 0.286541 0.146786 0.072294 0.101 Uiso 1 1 calc R U
C26 C -0.0852(3) 0.4868(2) 0.18810(13) 0.0783(9) Uani 1 1 d . .
H26A H -0.021198 0.484788 0.177642 0.117 Uiso 1 1 calc R U
H26B H -0.073418 0.479597 0.229539 0.117 Uiso 1 1 calc R U
H26C H -0.117924 0.546853 0.176419 0.117 Uiso 1 1 calc R U
C12 C 0.1191(2) -0.1685(2) 0.23502(17) 0.0807(10) Uani 1 1 d . .
H12A H 0.127172 -0.233011 0.248935 0.121 Uiso 1 1 calc R U
H12B H 0.182066 -0.134680 0.249027 0.121 Uiso 1 1 calc R U
H12C H 0.100693 -0.168483 0.193167 0.121 Uiso 1 1 calc R U
C25 C -0.2453(3) 0.3905(3) 0.17203(14) 0.0881(11) Uani 1 1 d . .
H25A H -0.233720 0.375087 0.212627 0.132 Uiso 1 1 calc R U
H25B H -0.277713 0.337722 0.148909 0.132 Uiso 1 1 calc R U
H25C H -0.288478 0.445611 0.163356 0.132 Uiso 1 1 calc R U

loop_
_atom_site_aniso_label
_atom_site_aniso_U_11
_atom_site_aniso_U_22
_atom_site_aniso_U_33
_atom_site_aniso_U_23
_atom_site_aniso_U_13
_atom_site_aniso_U_12
Ni1 0.02984(18) 0.02826(17) 0.02521(17) 0.00595(12) -0.00120(12) -0.00504(12)
Cl1 0.0403(3) 0.0354(3) 0.0458(3) 0.0064(2) -0.0004(2) -0.0124(2)
Si1 0.0310(3) 0.0316(3) 0.0275(2) 0.0052(2) -0.0003(2) -0.0065(2)
Si2 0.0327(3) 0.0455(3) 0.0393(3) 0.0048(2) -0.0033(2) -0.0081(2)
N5 0.0322(8) 0.0280(8) 0.0254(7) 0.0002(6) 0.0020(6) 0.0024(6)
O3 0.0415(7) 0.0260(7) 0.0357(7) 0.0011(5) 0.0137(6) -0.0015(5)
O2 0.0543(9) 0.0328(7) 0.0295(7) -0.0035(6) 0.0167(6) -0.0142(6)
N2 0.0388(9) 0.0323(8) 0.0269(8) 0.0067(6) 0.0014(6) -0.0051(7)
N1 0.0318(8) 0.0263(8) 0.0292(7) 0.0004(6) 0.0102(6) -0.0021(6)
O5 0.0674(10) 0.0357(8) 0.0467(8) 0.0049(6) 0.0355(8) 0.0051(7)
N3 0.0458(10) 0.0397(9) 0.0258(8) 0.0061(7) 0.0011(7) -0.0030(8)
O4 0.0754(11) 0.0350(8) 0.0482(9) -0.0088(7) 0.0343(8) -0.0071(7)
C18 0.0334(10) 0.0328(10) 0.0294(9) 0.0070(8) -0.0003(7) -0.0089(8)
N4 0.0425(9) 0.0321(8) 0.0260(8) 0.0008(6) 0.0078(7) 0.0017(7)
C16 0.0370(10) 0.0339(10) 0.0288(9) -0.0017(8) 0.0106(8) -0.0085(8)
C29 0.0324(9) 0.0273(9) 0.0251(8) 0.0017(7) 0.0028(7) -0.0068(7)
C17 0.0304(9) 0.0293(9) 0.0317(9) 0.0022(7) 0.0065(7) 0.0008(7)
C1 0.0332(9) 0.0280(9) 0.0319(9) 0.0021(7) 0.0127(8) -0.0020(7)
O1 0.0370(9) 0.0622(11) 0.0565(10) 0.0190(8) -0.0139(7) -0.0161(7)
C2 0.0355(10) 0.0337(10) 0.0372(10) 0.0018(8) 0.0109(8) -0.0050(8)
C6 0.0344(10) 0.0335(10) 0.0373(10) 0.0050(8) 0.0120(8) 0.0023(8)
C7 0.0357(11) 0.0429(12) 0.0437(11) 0.0038(9) 0.0051(9) -0.0083(9)
C35 0.0545(13) 0.0496(13) 0.0290(10) 0.0017(9) 0.0139(9) 0.0048(10)
C32 0.0338(10) 0.0350(10) 0.0260(9) -0.0013(8) 0.0030(7) 0.0022(8)
C20 0.0460(12) 0.0344(11) 0.0350(10) 0.0057(8) -0.0014(8) 0.0022(9)
C10 0.0350(11) 0.0426(12) 0.0466(12) 0.0083(9) 0.0059(9) 0.0015(9)
C30 0.0370(10) 0.0320(10) 0.0327(10) 0.0025(8) 0.0009(8) 0.0063(8)
C33 0.0426(12) 0.0406(12) 0.0412(11) -0.0105(9) 0.0091(9) -0.0034(9)
C5 0.0454(12) 0.0373(11) 0.0452(12) 0.0113(9) 0.0111(10) 0.0059(9)
C34 0.0499(13) 0.0448(12) 0.0319(10) 0.0036(9) 0.0090(9) -0.0007(10)
C39 0.0648(16) 0.0591(16) 0.0564(15) 0.0072(12) 0.0201(12) 0.0291(13)
C19 0.0426(11) 0.0316(10) 0.0304(10) 0.0088(8) -0.0019(8) -0.0035(8)
C21 0.0497(13) 0.0439(12) 0.0333(10) 0.0040(9) 0.0061(9) 0.0006(10)
C3 0.0430(12) 0.0381(11) 0.0510(13) 0.0013(9) 0.0136(10) -0.0109(9)
C31 0.0402(11) 0.0329(10) 0.0373(10) 0.0040(8) 0.0057(8) 0.0081(8)
C27 0.0630(15) 0.0457(13) 0.0340(11) 0.0149(10) -0.0018(10) 0.0001(11)
C4 0.0533(13) 0.0340(11) 0.0555(13) 0.0118(10) 0.0188(11) -0.0009(10)
C38 0.0461(12) 0.0493(13) 0.0376(11) 0.0059(10) -0.0026(9) 0.0149(10)
C36 0.0596(15) 0.0617(16) 0.0403(12) -0.0141(11) 0.0172(11) -0.0008(12)
C8 0.0601(16) 0.0714(18) 0.0505(14) -0.0081(13) -0.0041(12) -0.0016(14)
C24 0.0735(17) 0.0665(17) 0.0280(11) 0.0018(11) 0.0072(10) -0.0113(13)
C22 0.0756(18) 0.0501(15) 0.0492(14) -0.0116(11) 0.0091(13) -0.0072(13)
C14 0.0695(18) 0.0712(19) 0.0594(16) -0.0156(14) 0.0222(14) -0.0088(14)
C28 0.0811(19) 0.0545(16) 0.0548(15) 0.0054(12) 0.0097(14) 0.0240(14)
C13 0.0443(13) 0.0715(17) 0.0473(13) -0.0078(12) 0.0053(10) -0.0072(12)
C23 0.0745(19) 0.080(2) 0.0663(17) -0.0078(15) 0.0358(15) -0.0194(16)
C9 0.0469(14) 0.0769(19) 0.0663(17) 0.0172(14) 0.0172(12) 0.0150(13)
C15 0.0497(16) 0.0641(18) 0.098(2) 0.0269(17) -0.0167(15) -0.0061(13)
C11 0.0756(19) 0.0710(19) 0.0491(15) 0.0105(13) -0.0025(13) -0.0182(15)
C37 0.089(2) 0.0688(18) 0.0551(15) 0.0096(14) 0.0378(15) -0.0058(15)
C26 0.100(2) 0.082(2) 0.0532(16) -0.0316(16) 0.0191(16) -0.0175(19)
C12 0.0367(14) 0.088(2) 0.121(3) -0.023(2) 0.0264(16) 0.0022(14)
C25 0.095(2) 0.124(3) 0.0583(18) -0.0239(19) 0.0450(17) -0.019(2)

loop_
_atom_type_symbol
_atom_type_description
_atom_type_scat_dispersion_real
_atom_type_scat_dispersion_imag
_atom_type_scat_source
C C 0.0181 0.0091 'International Tables Vol C Tables 4.2.6.8 and 6.1.1.4'
H H 0.0000 0.0000 'International Tables Vol C Tables 4.2.6.8 and 6.1.1.4'
N N 0.0311 0.0180 'International Tables Vol C Tables 4.2.6.8 and 6.1.1.4'
O O 0.0492 0.0322 'International Tables Vol C Tables 4.2.6.8 and 6.1.1.4'
Si Si 0.2541 0.3302 'International Tables Vol C Tables 4.2.6.8 and 6.1.1.4'
Cl Cl 0.3639 0.7018 'International Tables Vol C Tables 4.2.6.8 and 6.1.1.4'
Ni Ni -3.0029 0.5091 'International Tables Vol C Tables 4.2.6.8 and 6.1.1.4'

loop_
_geom_angle_atom_site_label_1
_geom_angle_atom_site_label_2
_geom_angle_atom_site_label_3
_geom_angle
C29 Ni1 C18 178.25(8)
C29 Ni1 Si1 88.29(6)
C18 Ni1 Si1 91.46(6)
C29 Ni1 Cl1 89.74(6)
C18 Ni1 Cl1 90.57(6)
Si1 Ni1 Cl1 177.23(2)
O1 Si1 O2 103.03(9)
O1 Si1 O3 104.24(8)
O2 Si1 O3 97.41(7)
O1 Si1 Ni1 120.43(7)
O2 Si1 Ni1 115.74(5)
O3 Si1 Ni1 112.92(5)
O1 Si2 C14 109.97(12)
O1 Si2 C15 108.34(11)
C14 Si2 C15 110.49(16)
O1 Si2 C13 107.73(11)
C14 Si2 C13 109.76(13)
C15 Si2 C13 110.49(15)
C29 N5 C30 110.20(16)
C29 N5 C32 120.67(15)
C30 N5 C32 128.71(15)
C17 O3 Si1 129.18(12)
C16 O2 Si1 129.90(12)
C18 N2 C19 110.44(17)
C18 N2 C21 121.01(17)
C19 N2 C21 128.38(16)
C17 N1 C16 127.10(16)
C17 N1 C1 116.06(14)
C16 N1 C1 116.82(15)
C18 N3 C20 111.11(17)
C18 N3 C24 121.16(19)
C20 N3 C24 127.7(2)
N3 C18 N2 105.58(17)
N3 C18 Ni1 127.09(14)
N2 C18 Ni1 126.86(16)
C29 N4 C31 110.46(16)
C29 N4 C35 121.15(17)
C31 N4 C35 128.32(17)
O4 C16 O2 122.40(17)
O4 C16 N1 120.51(18)
O2 C16 N1 117.08(17)
N4 C29 N5 105.54(16)
N4 C29 Ni1 124.35(13)
N5 C29 Ni1 128.80(14)
O5 C17 O3 122.38(18)
O5 C17 N1 120.34(17)
O3 C17 N1 117.27(15)
C2 C1 C6 122.38(18)
C2 C1 N1 118.62(17)
C6 C1 N1 118.99(17)
Si1 O1 Si2 163.34(12)
C3 C2 C1 117.84(19)
C3 C2 C7 119.76(19)
C1 C2 C7 122.40(18)
C5 C6 C1 117.26(19)
C5 C6 C10 119.80(19)
C1 C6 C10 122.94(18)
C8 C7 C2 111.0(2)
C8 C7 C9 111.3(2)
C2 C7 C9 110.91(19)
N4 C35 C37 111.8(2)
N4 C35 C36 112.21(18)
C37 C35 C36 113.9(2)
N5 C32 C33 111.57(16)
N5 C32 C34 112.89(17)
C33 C32 C34 112.25(17)
C19 C20 N3 106.15(19)
C19 C20 C28 128.5(2)
N3 C20 C28 125.4(2)
C12 C10 C6 110.9(2)
C12 C10 C11 111.1(2)
C6 C10 C11 111.51(19)
C31 C30 N5 106.77(16)
C31 C30 C38 128.22(19)
N5 C30 C38 125.01(18)
C4 C5 C6 121.7(2)
C20 C19 N2 106.70(17)
C20 C19 C27 128.4(2)
N2 C19 C27 124.9(2)
N2 C21 C23 112.2(2)
N2 C21 C22 112.53(19)
C23 C21 C22 112.9(2)
C4 C3 C2 121.3(2)
C30 C31 N4 106.92(17)
C30 C31 C39 128.2(2)
N4 C31 C39 124.90(19)
C5 C4 C3 119.6(2)
C25 C24 N3 113.9(2)
C25 C24 C26 120.8(3)
N3 C24 C26 112.5(2)

loop_
_geom_bond_atom_site_label_1
_geom_bond_atom_site_label_2
_geom_bond_distance
Ni1 C29 1.8967(19)
Ni1 C18 1.897(2)
Ni1 Si1 2.1443(6)
Ni1 Cl1 2.2512(5)
Si1 O1 1.6127(15)
Si1 O2 1.6931(15)
Si1 O3 1.6984(13)
Si2 O1 1.6301(16)
Si2 C14 1.847(3)
Si2 C15 1.853(3)
Si2 C13 1.855(3)
N5 C29 1.360(2)
N5 C30 1.398(2)
N5 C32 1.473(2)
O3 C17 1.323(2)
O2 C16 1.321(2)
N2 C18 1.351(2)
N2 C19 1.402(3)
N2 C21 1.472(3)
N1 C17 1.404(2)
N1 C16 1.404(2)
N1 C1 1.454(2)
O5 C17 1.202(2)
N3 C18 1.342(3)
N3 C20 1.401(3)
N3 C24 1.471(3)
O4 C16 1.204(2)
N4 C29 1.350(3)
N4 C31 1.397(3)
N4 C35 1.481(2)
C1 C2 1.394(3)
C1 C6 1.401(3)
C2 C3 1.394(3)
C2 C7 1.518(3)
C6 C5 1.393(3)
C6 C10 1.518(3)
C7 C8 1.521(3)
C7 C9 1.522(3)
C35 C37 1.515(3)
C35 C36 1.516(3)
C32 C33 1.519(3)
C32 C34 1.527(3)
C20 C19 1.352(3)
C20 C28 1.487(3)
C10 C12 1.511(3)
C10 C11 1.537(3)
C30 C31 1.348(3)
C30 C38 1.500(3)
C5 C4 1.383(3)
C39 C31 1.494(3)
C19 C27 1.492(3)
C21 C23 1.517(3)
C21 C22 1.519(3)
C3 C4 1.381(3)
C24 C25 1.457(4)
C24 C26 1.481(4)
